data_1564113
loop_
_publ_author_name
'Prakash, Rini'
'Nanda Pradhan, Alaka'
'Ghosh, Sundargopal'

_publ_section_title
;
 Chemistry of bimetallic hexaborane(10) analogues: A combined experimental
 and theoretical study
;
_journal_name_full 'Inorganica Chimica Acta'
_journal_page_first 119898
_journal_paper_doi 10.1016/j.ica.2020.119898
_journal_volume 512
_journal_year 2020
_chemical_formula_sum 'C10 H16 B4 Mn2 O7'
_chemical_formula_weight 401.35
_space_group_crystal_system orthorhombic
_space_group_IT_number 19
_space_group_name_Hall 'P 2ac 2ab'
_space_group_name_H-M_alt 'P 21 21 21'
_atom_sites_solution_hydrogens mixed
_cell_angle_alpha 90
_cell_angle_beta 90
_cell_angle_gamma 90
_cell_formula_units_Z 4
_cell_length_a 6.9948(3)
_cell_length_b 12.8459(6)
_cell_length_c 19.5395(9)
_cell_measurement_reflns_used 2383
_cell_measurement_temperature 296(2)
_cell_measurement_theta_max 20.17
_cell_measurement_theta_min 2.62
_cell_volume 1755.71(14)
_computing_cell_refinement 'Bruker SAINT'
_computing_data_collection 'Bruker APEX2'
_computing_data_reduction 'Bruker SAINT'
_computing_molecular_graphics 'Bruker SHELXTL'
_computing_publication_material 'Bruker SHELXTL'
_computing_structure_refinement 'SHELXL-2014/7 (Sheldrick, 2014)'
_computing_structure_solution 'SHELXS-97 (Sheldrick 2008)'
_diffrn_ambient_temperature 296(2)
_diffrn_measured_fraction_theta_full 0.998
_diffrn_measured_fraction_theta_max 0.998
_diffrn_measurement_device_type 'Bruker APEX-II CCD'
_diffrn_measurement_method '\f and \w scans'
_diffrn_radiation_type MoK\a
_diffrn_radiation_wavelength 0.71073
_diffrn_reflns_av_R_equivalents 0.0468
_diffrn_reflns_av_unetI/netI 0.0598
_diffrn_reflns_Laue_measured_fraction_full 0.998
_diffrn_reflns_Laue_measured_fraction_max 0.998
_diffrn_reflns_limit_h_max 6
_diffrn_reflns_limit_h_min -8
_diffrn_reflns_limit_k_max 14
_diffrn_reflns_limit_k_min -14
_diffrn_reflns_limit_l_max 22
_diffrn_reflns_limit_l_min -22
_diffrn_reflns_number 9355
_diffrn_reflns_point_group_measured_fraction_full 0.998
_diffrn_reflns_point_group_measured_fraction_max 0.998
_diffrn_reflns_theta_full 24.533
_diffrn_reflns_theta_max 24.533
_diffrn_reflns_theta_min 2.619
_exptl_absorpt_coefficient_mu 1.462
_exptl_absorpt_correction_T_max 0.868
_exptl_absorpt_correction_T_min 0.779
_exptl_absorpt_correction_type multi-scan
_exptl_absorpt_process_details 'SADABS V2014/5(Bruker AXS.Inc)'
_exptl_crystal_colour yellow
_exptl_crystal_density_diffrn 1.518
_exptl_crystal_description Rectangular
_exptl_crystal_F_000 808
_exptl_crystal_size_max 0.180
_exptl_crystal_size_mid 0.160
_exptl_crystal_size_min 0.100
_refine_diff_density_max 0.228
_refine_diff_density_min -0.232
_refine_diff_density_rms 0.052
_refine_ls_abs_structure_details
; 
 Flack x determined using 681 quotients [(I+)-(I-)]/[(I+)+(I-)] 
 (Parsons, Flack and Wagner, Acta Cryst. B69 (2013) 249-259). 
;
_refine_ls_abs_structure_Flack 0.05(2)
_refine_ls_extinction_coef .
_refine_ls_extinction_method none
_refine_ls_goodness_of_fit_ref 1.012
_refine_ls_hydrogen_treatment mixed
_refine_ls_matrix_type full
_refine_ls_number_parameters 240
_refine_ls_number_reflns 2921
_refine_ls_number_restraints 0
_refine_ls_restrained_S_all 1.012
_refine_ls_R_factor_all 0.0679
_refine_ls_R_factor_gt 0.0397
_refine_ls_shift/su_max 0.000
_refine_ls_shift/su_mean 0.000
_refine_ls_structure_factor_coef Fsqd
_refine_ls_weighting_details 'w=1/[\s^2^(Fo^2^)+(0.0295P)^2^] where P=(Fo^2^+2Fc^2^)/3'
_refine_ls_weighting_scheme calc
_refine_ls_wR_factor_gt 0.0674
_refine_ls_wR_factor_ref 0.0781
_reflns_Friedel_coverage 0.713
_reflns_Friedel_fraction_full 0.998
_reflns_Friedel_fraction_max 0.998
_reflns_number_gt 2093
_reflns_number_total 2921
_reflns_threshold_expression 'I > 2\s(I)'
_cod_data_source_file ICA-2020-512-119898.cif
_cod_data_source_block mn3y
_cod_database_code 1564113
_shelx_space_group_comment
; 
The symmetry employed for this shelxl refinement is uniquely defined 
by the following loop, which should always be used as a source of 
symmetry information in preference to the above space-group names. 
They are only intended as comments. 
;
_shelx_estimated_absorpt_t_min 0.779
_shelx_estimated_absorpt_t_max 0.868

loop_
_space_group_symop_operation_xyz
'x, y, z'
'-x+1/2, -y, z+1/2'
'-x, y+1/2, -z+1/2'
'x+1/2, -y+1/2, -z'

loop_
_atom_site_label
_atom_site_type_symbol
_atom_site_fract_x
_atom_site_fract_y
_atom_site_fract_z
_atom_site_U_iso_or_equiv
_atom_site_adp_type
_atom_site_occupancy
_atom_site_site_symmetry_order
_atom_site_calc_flag
_atom_site_refinement_flags_posn
_atom_site_refinement_flags_adp
_atom_site_refinement_flags_occupancy
_atom_site_disorder_assembly
_atom_site_disorder_group
Mn1 Mn 0.11540(15) 0.02480(8) 0.54018(5) 0.0542(3) Uani 1 1 d . . . . .
Mn2 Mn 0.11119(15) 0.17230(7) 0.35980(5) 0.0503(3) Uani 1 1 d . . . . .
C1 C -0.0517(11) -0.0785(7) 0.5289(4) 0.072(2) Uani 1 1 d . . . . .
C3 C 0.2841(11) -0.0678(6) 0.5749(4) 0.065(2) Uani 1 1 d . . . . .
C2 C 0.0238(12) 0.0562(6) 0.6232(5) 0.079(3) Uani 1 1 d . . . . .
C4 C 0.2777(10) 0.1548(6) 0.2908(4) 0.065(2) Uani 1 1 d . . . . .
C5 C 0.0295(11) 0.2972(6) 0.3282(4) 0.068(2) Uani 1 1 d . . . . .
O1 O -0.1568(8) -0.1464(5) 0.5199(3) 0.109(2) Uani 1 1 d . . . . .
O3 O 0.3888(9) -0.1269(5) 0.5971(3) 0.0998(19) Uani 1 1 d . . . . .
O2 O -0.0320(9) 0.0785(5) 0.6764(3) 0.116(2) Uani 1 1 d . . . . .
O4 O 0.3777(8) 0.1398(5) 0.2453(3) 0.0952(19) Uani 1 1 d . . . . .
O5 O -0.0204(9) 0.3768(5) 0.3091(3) 0.102(2) Uani 1 1 d . . . . .
B3 B 0.3732(13) 0.1643(6) 0.4209(4) 0.0537(19) Uani 1 1 d . . . . .
B2 B 0.3726(14) 0.0992(6) 0.5014(4) 0.056(2) Uani 1 1 d . . . . .
B1 B -0.0121(12) 0.0793(7) 0.4436(4) 0.050(2) Uani 1 1 d . . . . .
C6 C -0.0672(12) 0.1057(6) 0.3091(4) 0.067(2) Uani 1 1 d . . . . .
O7 O 0.3024(6) -0.0465(3) 0.3969(2) 0.0534(12) Uani 1 1 d . . . . .
C7 C 0.4941(12) -0.0795(8) 0.3942(7) 0.142(5) Uani 1 1 d . . . . .
H7A H 0.5402 -0.0929 0.4402 0.170 Uiso 1 1 calc R U . . .
H7B H 0.5723 -0.0250 0.3743 0.170 Uiso 1 1 calc R U . . .
B4 B 0.2299(10) 0.0524(6) 0.4332(4) 0.044(2) Uani 1 1 d . . . . .
C10 C 0.1848(11) -0.1236(7) 0.3660(6) 0.127(4) Uani 1 1 d . . . . .
H10A H 0.1023 -0.0920 0.3319 0.152 Uiso 1 1 calc R U . . .
H10B H 0.1052 -0.1568 0.4003 0.152 Uiso 1 1 calc R U . . .
O6 O -0.1768(8) 0.0641(5) 0.2759(3) 0.095(2) Uani 1 1 d . . . . .
C8 C 0.5103(12) -0.1714(7) 0.3543(4) 0.084(2) Uani 1 1 d . . . . .
H8A H 0.5681 -0.2269 0.3808 0.100 Uiso 1 1 calc R U . . .
H8B H 0.5882 -0.1589 0.3141 0.100 Uiso 1 1 calc R U . . .
C9 C 0.3097(11) -0.2000(6) 0.3340(4) 0.086(3) Uani 1 1 d . . . . .
H9A H 0.2959 -0.1980 0.2846 0.103 Uiso 1 1 calc R U . . .
H9B H 0.2787 -0.2695 0.3499 0.103 Uiso 1 1 calc R U . . .
H2X H -0.134(7) 0.041(4) 0.428(2) 0.034(14) Uiso 1 1 d . . . . .
H3X H -0.029(7) 0.170(5) 0.422(3) 0.050(16) Uiso 1 1 d . . . . .
H1X H -0.043(8) 0.103(4) 0.504(3) 0.057(18) Uiso 1 1 d . . . . .
H6X H 0.398(8) 0.188(4) 0.480(3) 0.061(16) Uiso 1 1 d . . . . .
H4X H 0.267(7) 0.241(4) 0.407(3) 0.049(16) Uiso 1 1 d . . . . .
H5X H 0.519(7) 0.168(4) 0.394(3) 0.050(16) Uiso 1 1 d . . . . .
H8X H 0.265(9) 0.124(5) 0.544(3) 0.069(19) Uiso 1 1 d . . . . .
H7X H 0.512(7) 0.070(4) 0.514(3) 0.040(16) Uiso 1 1 d . . . . .

loop_
_atom_site_aniso_label
_atom_site_aniso_U_11
_atom_site_aniso_U_22
_atom_site_aniso_U_33
_atom_site_aniso_U_23
_atom_site_aniso_U_13
_atom_site_aniso_U_12
Mn1 0.0561(6) 0.0586(6) 0.0478(6) 0.0069(5) 0.0044(6) 0.0059(6)
Mn2 0.0550(5) 0.0480(6) 0.0480(6) 0.0051(5) 0.0008(6) -0.0001(6)
C1 0.068(5) 0.074(6) 0.073(6) 0.024(5) -0.001(4) -0.004(4)
C3 0.063(5) 0.077(6) 0.055(5) 0.003(4) 0.000(4) -0.006(4)
C2 0.088(6) 0.083(7) 0.067(6) 0.015(5) 0.011(5) 0.022(5)
C4 0.068(5) 0.066(6) 0.060(5) 0.011(4) -0.002(4) -0.004(4)
C5 0.079(5) 0.068(5) 0.058(5) 0.007(4) -0.005(4) 0.002(4)
O1 0.099(5) 0.096(5) 0.133(5) 0.042(4) -0.023(4) -0.040(4)
O3 0.082(4) 0.104(5) 0.114(5) 0.038(4) 0.001(4) 0.032(4)
O2 0.138(6) 0.145(6) 0.065(4) 0.014(4) 0.031(4) 0.046(4)
O4 0.100(4) 0.113(5) 0.072(4) 0.018(3) 0.033(4) 0.013(4)
O5 0.125(5) 0.074(4) 0.107(5) 0.028(4) -0.009(4) 0.026(4)
B3 0.065(5) 0.049(5) 0.048(5) -0.002(4) 0.000(5) -0.005(5)
B2 0.051(5) 0.051(5) 0.066(6) -0.007(4) -0.003(5) -0.001(5)
B1 0.049(5) 0.051(6) 0.050(6) 0.007(4) -0.004(4) 0.000(4)
C6 0.073(6) 0.069(6) 0.060(5) 0.007(4) 0.001(4) 0.007(4)
O7 0.046(3) 0.047(3) 0.067(3) -0.014(2) -0.005(2) 0.000(2)
C7 0.048(5) 0.126(9) 0.252(14) -0.101(9) -0.015(7) 0.025(5)
B4 0.039(4) 0.042(5) 0.052(5) -0.002(4) 0.005(4) 0.004(3)
C10 0.066(6) 0.097(7) 0.217(12) -0.102(8) -0.023(6) 0.002(5)
O6 0.083(4) 0.112(5) 0.090(5) -0.011(4) -0.030(3) -0.004(3)
C8 0.093(6) 0.076(6) 0.082(6) -0.016(6) 0.009(5) 0.022(5)
C9 0.108(6) 0.069(6) 0.081(6) -0.025(5) -0.023(5) 0.010(5)

loop_
_atom_type_symbol
_atom_type_description
_atom_type_scat_dispersion_real
_atom_type_scat_dispersion_imag
_atom_type_scat_source
C C 0.0033 0.0016 'International Tables Vol C Tables 4.2.6.8 and 6.1.1.4'
H H 0.0000 0.0000 'International Tables Vol C Tables 4.2.6.8 and 6.1.1.4'
B B 0.0013 0.0007 'International Tables Vol C Tables 4.2.6.8 and 6.1.1.4'
O O 0.0106 0.0060 'International Tables Vol C Tables 4.2.6.8 and 6.1.1.4'
Mn Mn 0.3368 0.7283 'International Tables Vol C Tables 4.2.6.8 and 6.1.1.4'

loop_
_geom_angle_atom_site_label_1
_geom_angle_atom_site_label_2
_geom_angle_atom_site_label_3
_geom_angle
_geom_angle_site_symmetry_1
_geom_angle_site_symmetry_3
C1 Mn1 C2 92.6(4) . .
C1 Mn1 C3 89.1(3) . .
C2 Mn1 C3 92.4(3) . .
C1 Mn1 B2 145.8(4) . .
C2 Mn1 B2 120.8(4) . .
C3 Mn1 B2 83.1(3) . .
C1 Mn1 B1 82.2(3) . .
C2 Mn1 B1 124.1(3) . .
C3 Mn1 B1 142.7(3) . .
B2 Mn1 B1 84.1(3) . .
C1 Mn1 B4 103.5(3) . .
C2 Mn1 B4 158.0(3) . .
C3 Mn1 B4 102.6(3) . .
B2 Mn1 B4 46.9(3) . .
B1 Mn1 B4 45.8(3) . .
C1 Mn1 H1X 87.7(19) . .
C2 Mn1 H1X 90(2) . .
C3 Mn1 H1X 176(2) . .
B2 Mn1 H1X 98.1(19) . .
B1 Mn1 H1X 34(2) . .
B4 Mn1 H1X 76(2) . .
C1 Mn1 H8X 175(2) . .
C2 Mn1 H8X 91(2) . .
C3 Mn1 H8X 95(2) . .
B2 Mn1 H8X 32(2) . .
B1 Mn1 H8X 93(2) . .
B4 Mn1 H8X 72(2) . .
H1X Mn1 H8X 89(3) . .
C4 Mn2 C6 88.7(3) . .
C4 Mn2 C5 93.4(3) . .
C6 Mn2 C5 90.9(3) . .
C4 Mn2 B3 82.0(3) . .
C6 Mn2 B3 148.6(3) . .
C5 Mn2 B3 119.4(3) . .
C4 Mn2 B1 138.1(3) . .
C6 Mn2 B1 83.1(3) . .
C5 Mn2 B1 127.6(3) . .
B3 Mn2 B1 84.1(3) . .
C4 Mn2 B4 98.8(3) . .
C6 Mn2 B4 106.2(3) . .
C5 Mn2 B4 159.1(3) . .
B3 Mn2 B4 46.8(3) . .
B1 Mn2 B4 45.8(3) . .
C4 Mn2 H3X 172(2) . .
C6 Mn2 H3X 89.1(19) . .
C5 Mn2 H3X 95(2) . .
B3 Mn2 H3X 95.9(18) . .
B1 Mn2 H3X 34(2) . .
B4 Mn2 H3X 74(2) . .
C4 Mn2 H4X 93.1(17) . .
C6 Mn2 H4X 176.1(19) . .
C5 Mn2 H4X 85.5(19) . .
B3 Mn2 H4X 35.2(19) . .
B1 Mn2 H4X 97.9(18) . .
B4 Mn2 H4X 77.0(19) . .
H3X Mn2 H4X 90(2) . .
O1 C1 Mn1 177.9(8) . .
O3 C3 Mn1 179.2(7) . .
O2 C2 Mn1 178.3(9) . .
O4 C4 Mn2 176.4(7) . .
O5 C5 Mn2 178.9(7) . .
B4 B3 B2 59.8(4) . .
B4 B3 Mn2 68.8(4) . .
B2 B3 Mn2 120.1(5) . .
B4 B3 H6X 99(3) . .
B2 B3 H6X 43(3) . .
Mn2 B3 H6X 129(3) . .
B4 B3 H4X 109(2) . .
B2 B3 H4X 124(2) . .
Mn2 B3 H4X 50(2) . .
H6X B3 H4X 96(4) . .
B4 B3 H5X 127(3) . .
B2 B3 H5X 115(3) . .
Mn2 B3 H5X 120(3) . .
H6X B3 H5X 107(4) . .
H4X B3 H5X 113(4) . .
B4 B2 B3 59.7(4) . .
B4 B2 Mn1 69.3(4) . .
B3 B2 Mn1 121.0(6) . .
B4 B2 H6X 98(3) . .
B3 B2 H6X 43(3) . .
Mn1 B2 H6X 130(3) . .
B4 B2 H8X 105(3) . .
B3 B2 H8X 120(3) . .
Mn1 B2 H8X 49(3) . .
H6X B2 H8X 94(4) . .
B4 B2 H7X 125(3) . .
B3 B2 H7X 112(3) . .
Mn1 B2 H7X 121(3) . .
H6X B2 H7X 106(4) . .
H8X B2 H7X 121(4) . .
B4 B1 Mn1 69.1(4) . .
B4 B1 Mn2 68.9(4) . .
Mn1 B1 Mn2 130.6(4) . .
B4 B1 H2X 132(3) . .
Mn1 B1 H2X 116(3) . .
Mn2 B1 H2X 111(3) . .
B4 B1 H3X 104(2) . .
Mn1 B1 H3X 129(2) . .
Mn2 B1 H3X 44(2) . .
H2X B1 H3X 106(4) . .
B4 B1 H1X 109(3) . .
Mn1 B1 H1X 48(3) . .
Mn2 B1 H1X 130(3) . .
H2X B1 H1X 105(4) . .
H3X B1 H1X 95(3) . .
O6 C6 Mn2 178.4(7) . .
C7 O7 C10 109.0(6) . .
C7 O7 B4 125.4(5) . .
C10 O7 B4 125.4(5) . .
O7 C7 C8 110.3(7) . .
O7 C7 H7A 109.6 . .
C8 C7 H7A 109.6 . .
O7 C7 H7B 109.6 . .
C8 C7 H7B 109.6 . .
H7A C7 H7B 108.1 . .
O7 B4 B1 122.5(6) . .
O7 B4 B3 114.9(5) . .
B1 B4 B3 114.0(6) . .
O7 B4 B2 116.2(5) . .
B1 B4 B2 113.2(6) . .
B3 B4 B2 60.5(4) . .
O7 B4 Mn2 113.0(4) . .
B1 B4 Mn2 65.3(4) . .
B3 B4 Mn2 64.4(4) . .
B2 B4 Mn2 117.0(5) . .
O7 B4 Mn1 114.3(4) . .
B1 B4 Mn1 65.1(4) . .
B3 B4 Mn1 116.9(5) . .
B2 B4 Mn1 63.8(4) . .
Mn2 B4 Mn1 124.2(3) . .
O7 C10 C9 107.7(6) . .
O7 C10 H10A 110.2 . .
C9 C10 H10A 110.2 . .
O7 C10 H10B 110.2 . .
C9 C10 H10B 110.2 . .
H10A C10 H10B 108.5 . .
C7 C8 C9 105.8(7) . .
C7 C8 H8A 110.6 . .
C9 C8 H8A 110.6 . .
C7 C8 H8B 110.6 . .
C9 C8 H8B 110.6 . .
H8A C8 H8B 108.7 . .
C10 C9 C8 106.5(7) . .
C10 C9 H9A 110.4 . .
C8 C9 H9A 110.4 . .
C10 C9 H9B 110.4 . .
C8 C9 H9B 110.4 . .
H9A C9 H9B 108.6 . .

loop_
_geom_bond_atom_site_label_1
_geom_bond_atom_site_label_2
_geom_bond_distance
_geom_bond_site_symmetry_2
Mn1 C1 1.783(9) .
Mn1 C2 1.791(9) .
Mn1 C3 1.808(9) .
Mn1 B2 2.173(10) .
Mn1 B1 2.201(9) .
Mn1 B4 2.267(8) .
Mn1 H1X 1.65(5) .
Mn1 H8X 1.66(6) .
Mn2 C4 1.796(8) .
Mn2 C6 1.809(9) .
Mn2 C5 1.812(8) .
Mn2 B3 2.189(9) .
Mn2 B1 2.203(9) .
Mn2 B4 2.262(8) .
Mn2 H3X 1.56(5) .
Mn2 H4X 1.68(5) .
C1 O1 1.154(8) .
C3 O3 1.140(8) .
C2 O2 1.145(8) .
C4 O4 1.147(8) .
C5 O5 1.143(8) .
B3 B4 1.769(11) .
B3 B2 1.783(12) .
B3 H6X 1.22(5) .
B3 H4X 1.27(5) .
B3 H5X 1.14(5) .
B2 B4 1.771(11) .
B2 H6X 1.22(5) .
B2 H8X 1.16(6) .
B2 H7X 1.07(5) .
B1 B4 1.739(10) .
B1 H2X 1.03(5) .
B1 H3X 1.25(6) .
B1 H1X 1.24(6) .
C6 O6 1.137(8) .
O7 C7 1.407(8) .
O7 C10 1.422(8) .
O7 B4 1.542(8) .
C7 C8 1.419(10) .
C7 H7A 0.9700 .
C7 H7B 0.9700 .
C10 C9 1.455(10) .
C10 H10A 0.9700 .
C10 H10B 0.9700 .
C8 C9 1.503(10) .
C8 H8A 0.9700 .
C8 H8B 0.9700 .
C9 H9A 0.9700 .
C9 H9B 0.9700 .

loop_
_geom_torsion_atom_site_label_1
_geom_torsion_atom_site_label_2
_geom_torsion_atom_site_label_3
_geom_torsion_atom_site_label_4
_geom_torsion
_geom_torsion_site_symmetry_1
_geom_torsion_site_symmetry_2
_geom_torsion_site_symmetry_3
_geom_torsion_site_symmetry_4
Mn2 B3 B2 B4 34.8(5) . . . .
B4 B3 B2 Mn1 -33.9(5) . . . .
Mn2 B3 B2 Mn1 0.9(8) . . . .
C10 O7 C7 C8 7.3(13) . . . .
B4 O7 C7 C8 -177.7(7) . . . .
C7 O7 B4 B1 -171.6(9) . . . .
C10 O7 B4 B1 2.6(11) . . . .
C7 O7 B4 B3 42.7(12) . . . .
C10 O7 B4 B3 -143.2(8) . . . .
C7 O7 B4 B2 -25.2(11) . . . .
C10 O7 B4 B2 149.0(8) . . . .
C7 O7 B4 Mn2 114.0(9) . . . .
C10 O7 B4 Mn2 -71.8(8) . . . .
C7 O7 B4 Mn1 -96.6(9) . . . .
C10 O7 B4 Mn1 77.5(9) . . . .
Mn1 B1 B4 O7 104.0(6) . . . .
Mn2 B1 B4 O7 -102.5(6) . . . .
Mn1 B1 B4 B3 -109.9(6) . . . .
Mn2 B1 B4 B3 43.6(5) . . . .
Mn1 B1 B4 B2 -43.2(5) . . . .
Mn2 B1 B4 B2 110.3(5) . . . .
Mn1 B1 B4 Mn2 -153.5(3) . . . .
Mn2 B1 B4 Mn1 153.5(3) . . . .
B2 B3 B4 O7 -107.2(7) . . . .
Mn2 B3 B4 O7 104.8(5) . . . .
B2 B3 B4 B1 104.1(7) . . . .
Mn2 B3 B4 B1 -44.0(5) . . . .
Mn2 B3 B4 B2 -148.0(5) . . . .
B2 B3 B4 Mn2 148.0(5) . . . .
B2 B3 B4 Mn1 31.0(5) . . . .
Mn2 B3 B4 Mn1 -117.1(4) . . . .
B3 B2 B4 O7 105.1(6) . . . .
Mn1 B2 B4 O7 -105.6(5) . . . .
B3 B2 B4 B1 -105.4(7) . . . .
Mn1 B2 B4 B1 43.9(5) . . . .
Mn1 B2 B4 B3 149.3(5) . . . .
B3 B2 B4 Mn2 -32.4(5) . . . .
Mn1 B2 B4 Mn2 116.8(4) . . . .
B3 B2 B4 Mn1 -149.3(5) . . . .
C7 O7 C10 C9 -8.5(12) . . . .
B4 O7 C10 C9 176.5(7) . . . .
O7 C7 C8 C9 -3.2(13) . . . .
O7 C10 C9 C8 6.4(11) . . . .
C7 C8 C9 C10 -2.0(12) . . . .
